data_7035704
loop_
_publ_author_name
'Schulte To Brinke, Christian'
'Ekkehardt Hahn, F.'

_publ_section_title
;
 Synthesis of a flexible macrocyclic tetraimidazolium salt-precursor for a
 tetracarbene ligand with metal dependent coordination modes.
;
_journal_issue 32
_journal_name_full 'Dalton transactions (Cambridge, England : 2003)'
_journal_page_first 14315
_journal_page_last 14322
_journal_paper_doi 10.1039/c5dt02115d
_journal_volume 44
_journal_year 2015
_chemical_formula_moiety 'C36 H40 N8 Pd, 2(F6 P), C2 H3 N'
_chemical_formula_sum 'C38 H43 F12 N9 P2 Pd'
_chemical_formula_weight 1022.15
_chemical_name_systematic
;
 ?
;
_space_group_IT_number 2
_symmetry_cell_setting triclinic
_symmetry_space_group_name_Hall '-P 1'
_symmetry_space_group_name_H-M 'P -1'
_atom_sites_solution_hydrogens geom
_atom_sites_solution_primary direct
_atom_sites_solution_secondary difmap
_audit_creation_method SHELXL-97
_audit_update_record
;
2015-06-01 deposited with the CCDC.
2015-07-08 downloaded from the CCDC.
;
_cell_angle_alpha 92.8700(10)
_cell_angle_beta 99.6370(10)
_cell_angle_gamma 112.9970(10)
_cell_formula_units_Z 2
_cell_length_a 12.0953(5)
_cell_length_b 12.4132(5)
_cell_length_c 15.6467(7)
_cell_measurement_reflns_used 10997
_cell_measurement_temperature 153(2)
_cell_measurement_theta_max 30.118
_cell_measurement_theta_min 2.3165
_cell_volume 2114.67(16)
_computing_cell_refinement 'Bruker SAINT'
_computing_data_collection 'Bruker APEX2'
_computing_data_reduction 'Bruker SAINT'
_computing_molecular_graphics 'Bruker SHELXTL'
_computing_publication_material 'Bruker SHELXTL'
_computing_structure_refinement 'SHELXL-97 (Sheldrick, 2008)'
_computing_structure_solution 'SHELXS-97 (Sheldrick, 2008)'
_diffrn_ambient_temperature 153(2)
_diffrn_detector_area_resol_mean 80
_diffrn_measured_fraction_theta_full 0.989
_diffrn_measured_fraction_theta_max 0.989
_diffrn_measurement_device_type 'CCD area detector'
_diffrn_measurement_method 'Omega and Phi scans'
_diffrn_radiation_monochromator graphite
_diffrn_radiation_source 'fine-focus sealed tube'
_diffrn_radiation_type MoK\a
_diffrn_radiation_wavelength 0.71073
_diffrn_reflns_av_R_equivalents 0.0198
_diffrn_reflns_av_sigmaI/netI 0.0315
_diffrn_reflns_limit_h_max 16
_diffrn_reflns_limit_h_min -17
_diffrn_reflns_limit_k_max 17
_diffrn_reflns_limit_k_min -17
_diffrn_reflns_limit_l_max 21
_diffrn_reflns_limit_l_min -22
_diffrn_reflns_number 25199
_diffrn_reflns_theta_full 30.15
_diffrn_reflns_theta_max 30.15
_diffrn_reflns_theta_min 1.80
_exptl_absorpt_coefficient_mu 0.609
_exptl_absorpt_correction_T_max 0.9820
_exptl_absorpt_correction_T_min 0.9250
_exptl_absorpt_correction_type multi-scan
_exptl_absorpt_process_details
; 
 Multi-scan correction included in APEX2 package (Bruker AXS, 2012)
;
_exptl_crystal_colour colourless
_exptl_crystal_density_diffrn 1.605
_exptl_crystal_density_method 'not measured'
_exptl_crystal_description plate
_exptl_crystal_F_000 1036
_exptl_crystal_size_max 0.13
_exptl_crystal_size_mid 0.10
_exptl_crystal_size_min 0.03
_refine_diff_density_max 1.296
_refine_diff_density_min -0.941
_refine_diff_density_rms 0.092
_refine_ls_extinction_method none
_refine_ls_goodness_of_fit_ref 1.005
_refine_ls_hydrogen_treatment constr
_refine_ls_matrix_type full
_refine_ls_number_parameters 596
_refine_ls_number_reflns 12366
_refine_ls_number_restraints 0
_refine_ls_restrained_S_all 1.005
_refine_ls_R_factor_all 0.0492
_refine_ls_R_factor_gt 0.0414
_refine_ls_shift/su_max 0.002
_refine_ls_shift/su_mean 0.000
_refine_ls_structure_factor_coef Fsqd
_refine_ls_weighting_details 'calc w=1/[\s^2^(Fo^2^)+(0.0529P)^2^+3.2018P] where P=(Fo^2^+2Fc^2^)/3'
_refine_ls_weighting_scheme calc
_refine_ls_wR_factor_gt 0.1026
_refine_ls_wR_factor_ref 0.1080
_reflns_number_gt 10812
_reflns_number_total 12366
_reflns_threshold_expression >2sigma(I)
_cod_data_source_file c5dt02115d2.cif
_cod_data_source_block '[Pd(4)](PF6)2'
_cod_depositor_comments 'Adding full bibliography for 7035701--7035705.cif.'
_cod_original_cell_volume 2114.67(15)
_cod_original_sg_symbol_H-M P-1
_cod_database_code 7035704

loop_
_symmetry_equiv_pos_as_xyz
'x, y, z'
'-x, -y, -z'

loop_
_atom_site_label
_atom_site_type_symbol
_atom_site_fract_x
_atom_site_fract_y
_atom_site_fract_z
_atom_site_U_iso_or_equiv
_atom_site_adp_type
_atom_site_occupancy
_atom_site_symmetry_multiplicity
_atom_site_calc_flag
_atom_site_refinement_flags
_atom_site_disorder_assembly
_atom_site_disorder_group
Pd1 Pd 0.825502(14) 0.774745(14) 0.730699(10) 0.01574(5) Uani 1 1 d . . .
N1 N 0.89984(19) 0.7529(2) 0.92538(13) 0.0255(4) Uani 1 1 d . . .
N2 N 0.7990(2) 0.8611(2) 0.90881(14) 0.0289(4) Uani 1 1 d . . .
N3 N 0.55457(19) 0.6073(2) 0.71789(16) 0.0314(5) Uani 1 1 d . . .
N4 N 0.6622(2) 0.51070(18) 0.69407(15) 0.0283(4) Uani 1 1 d . . .
N5 N 0.85169(17) 0.71082(17) 0.54372(13) 0.0204(4) Uani 1 1 d . . .
N6 N 0.74817(18) 0.81729(18) 0.54330(13) 0.0220(4) Uani 1 1 d . . .
N7 N 1.00465(18) 1.03539(17) 0.74560(13) 0.0219(4) Uani 1 1 d . . .
N8 N 1.10131(17) 0.92616(16) 0.78093(12) 0.0189(3) Uani 1 1 d . . .
C1 C 0.8402(2) 0.7939(2) 0.86339(15) 0.0212(4) Uani 1 1 d . . .
C2 C 0.8959(3) 0.7939(3) 1.00831(18) 0.0410(7) Uani 1 1 d . . .
H2 H 0.9317 0.7776 1.0622 0.049 Uiso 1 1 calc R . .
C3 C 0.8319(3) 0.8611(3) 0.99773(19) 0.0437(8) Uani 1 1 d . . .
H3 H 0.8128 0.9010 1.0427 0.052 Uiso 1 1 calc R . .
C4 C 0.7175(3) 0.9160(2) 0.87218(19) 0.0321(5) Uani 1 1 d . . .
H4A H 0.7172 0.9187 0.8090 0.039 Uiso 1 1 calc R . .
H4B H 0.7488 0.9981 0.9009 0.039 Uiso 1 1 calc R . .
C5 C 0.5867(3) 0.8479(3) 0.88475(19) 0.0331(6) Uani 1 1 d . . .
H5A H 0.5865 0.8522 0.9481 0.040 Uiso 1 1 calc R . .
H5B H 0.5342 0.8864 0.8575 0.040 Uiso 1 1 calc R . .
C6 C 0.5316(3) 0.7185(3) 0.84549(19) 0.0328(6) Uani 1 1 d . . .
H6A H 0.4493 0.6789 0.8594 0.039 Uiso 1 1 calc R . .
H6B H 0.5837 0.6798 0.8730 0.039 Uiso 1 1 calc R . .
C7 C 0.5198(2) 0.7017(3) 0.74609(19) 0.0338(6) Uani 1 1 d . . .
H7A H 0.4339 0.6828 0.7172 0.041 Uiso 1 1 calc R . .
H7B H 0.5728 0.7764 0.7276 0.041 Uiso 1 1 calc R . .
C8 C 0.6697(2) 0.6218(2) 0.71289(15) 0.0218(4) Uani 1 1 d . . .
C9 C 0.4758(3) 0.4890(3) 0.7030(3) 0.0527(9) Uani 1 1 d . . .
H9 H 0.3906 0.4570 0.7036 0.063 Uiso 1 1 calc R . .
C10 C 0.5426(3) 0.4281(3) 0.6876(3) 0.0509(9) Uani 1 1 d . . .
H10 H 0.5137 0.3449 0.6749 0.061 Uiso 1 1 calc R . .
C11 C 0.7650(2) 0.4786(2) 0.68638(16) 0.0263(5) Uani 1 1 d . . .
H11A H 0.7628 0.4161 0.7238 0.032 Uiso 1 1 calc R . .
H11B H 0.8427 0.5483 0.7091 0.032 Uiso 1 1 calc R . .
C12 C 0.7651(2) 0.4355(2) 0.59454(16) 0.0239(4) Uani 1 1 d . . .
C13 C 0.6926(3) 0.3172(2) 0.56242(19) 0.0314(5) Uani 1 1 d . . .
H13 H 0.6435 0.2677 0.5981 0.038 Uiso 1 1 calc R . .
C14 C 0.6906(3) 0.2702(2) 0.47954(19) 0.0328(6) Uani 1 1 d . . .
H14 H 0.6394 0.1898 0.4585 0.039 Uiso 1 1 calc R . .
C15 C 0.7636(2) 0.3410(2) 0.42774(17) 0.0295(5) Uani 1 1 d . . .
H15 H 0.7632 0.3096 0.3710 0.035 Uiso 1 1 calc R . .
C16 C 0.8378(2) 0.4586(2) 0.45935(17) 0.0268(5) Uani 1 1 d . . .
H16 H 0.8891 0.5068 0.4241 0.032 Uiso 1 1 calc R . .
C17 C 0.8383(2) 0.5070(2) 0.54160(15) 0.0217(4) Uani 1 1 d . . .
C18 C 0.9183(2) 0.6369(2) 0.56957(16) 0.0222(4) Uani 1 1 d . . .
H18A H 0.9468 0.6507 0.6338 0.027 Uiso 1 1 calc R . .
H18B H 0.9914 0.6597 0.5427 0.027 Uiso 1 1 calc R . .
C19 C 0.80821(19) 0.76648(19) 0.59732(14) 0.0184(4) Uani 1 1 d . . .
C20 C 0.8194(2) 0.7264(2) 0.45727(16) 0.0269(5) Uani 1 1 d . . .
H20 H 0.8390 0.6957 0.4078 0.032 Uiso 1 1 calc R . .
C21 C 0.7549(2) 0.7938(2) 0.45724(16) 0.0278(5) Uani 1 1 d . . .
H21 H 0.7207 0.8201 0.4077 0.033 Uiso 1 1 calc R . .
C22 C 0.6889(2) 0.8924(2) 0.57005(17) 0.0257(5) Uani 1 1 d . . .
H22A H 0.6814 0.8853 0.6318 0.031 Uiso 1 1 calc R . .
H22B H 0.6051 0.8643 0.5340 0.031 Uiso 1 1 calc R . .
C23 C 0.7599(2) 1.0219(2) 0.56057(18) 0.0292(5) Uani 1 1 d . . .
H23A H 0.7573 1.0302 0.4978 0.035 Uiso 1 1 calc R . .
H23B H 0.7188 1.0691 0.5832 0.035 Uiso 1 1 calc R . .
C24 C 0.8935(2) 1.0717(2) 0.60885(18) 0.0293(5) Uani 1 1 d . . .
H24A H 0.9356 1.1532 0.5956 0.035 Uiso 1 1 calc R . .
H24B H 0.9342 1.0238 0.5868 0.035 Uiso 1 1 calc R . .
C25 C 0.9084(2) 1.0733(2) 0.70806(17) 0.0262(5) Uani 1 1 d . . .
H25A H 0.9287 1.1542 0.7353 0.031 Uiso 1 1 calc R . .
H25B H 0.8296 1.0205 0.7219 0.031 Uiso 1 1 calc R . .
C26 C 0.9870(2) 0.92175(19) 0.75219(14) 0.0188(4) Uani 1 1 d . . .
C27 C 1.1282(2) 1.1097(2) 0.76877(17) 0.0254(5) Uani 1 1 d . . .
H27 H 1.1632 1.1929 0.7689 0.031 Uiso 1 1 calc R . .
C28 C 1.1890(2) 1.0415(2) 0.79095(16) 0.0246(5) Uani 1 1 d . . .
H28 H 1.2751 1.0671 0.8098 0.029 Uiso 1 1 calc R . .
C29 C 1.1313(2) 0.8233(2) 0.79442(15) 0.0206(4) Uani 1 1 d . . .
H29A H 1.1943 0.8263 0.7605 0.025 Uiso 1 1 calc R . .
H29B H 1.0569 0.7508 0.7705 0.025 Uiso 1 1 calc R . .
C30 C 1.1779(2) 0.81409(19) 0.88853(15) 0.0202(4) Uani 1 1 d . . .
C31 C 1.3036(2) 0.8714(2) 0.92293(16) 0.0247(5) Uani 1 1 d . . .
H31 H 1.3562 0.9183 0.8879 0.030 Uiso 1 1 calc R . .
C32 C 1.3535(2) 0.8612(2) 1.00749(17) 0.0277(5) Uani 1 1 d . . .
H32 H 1.4391 0.9016 1.0300 0.033 Uiso 1 1 calc R . .
C33 C 1.2778(2) 0.7921(2) 1.05837(17) 0.0288(5) Uani 1 1 d . . .
H33 H 1.3113 0.7850 1.1162 0.035 Uiso 1 1 calc R . .
C34 C 1.1533(2) 0.7334(2) 1.02511(17) 0.0272(5) Uani 1 1 d . . .
H34 H 1.1019 0.6851 1.0602 0.033 Uiso 1 1 calc R . .
C35 C 1.1020(2) 0.7439(2) 0.94077(15) 0.0218(4) Uani 1 1 d . . .
C36 C 0.9646(2) 0.6779(2) 0.90981(17) 0.0251(5) Uani 1 1 d . . .
H36A H 0.9461 0.6501 0.8466 0.030 Uiso 1 1 calc R . .
H36B H 0.9351 0.6078 0.9410 0.030 Uiso 1 1 calc R . .
P1 P 0.48305(6) 0.04803(6) 0.69656(4) 0.02429(12) Uani 1 1 d . . .
F1 F 0.49118(17) 0.04480(16) 0.59567(12) 0.0408(4) Uiso 1 1 d . A .
F2 F 0.47438(15) 0.05166(15) 0.79779(11) 0.0355(4) Uiso 1 1 d . A .
F3 F 0.6204(4) 0.1446(6) 0.7189(3) 0.0253(9) Uiso 0.40 1 d P A 1
F4 F 0.3412(5) -0.0498(5) 0.6679(3) 0.0227(9) Uiso 0.40 1 d P B 1
F5 F 0.5303(6) -0.0554(5) 0.6984(3) 0.0302(9) Uiso 0.40 1 d P A 1
F6 F 0.4307(7) 0.1508(6) 0.6933(4) 0.0341(15) Uiso 0.40 1 d P C 1
F3B F 0.6054(5) 0.1780(5) 0.7231(3) 0.0288(11) Uiso 0.35 1 d P D 2
F4B F 0.3680(6) -0.0674(5) 0.6821(4) 0.0354(15) Uiso 0.35 1 d P A 2
F5B F 0.5743(7) -0.0160(7) 0.7189(4) 0.0359(12) Uiso 0.35 1 d P A 2
F6B F 0.4026(7) 0.1248(7) 0.6812(5) 0.0367(17) Uiso 0.35 1 d P A 2
F3C F 0.6236(9) 0.1010(12) 0.7200(7) 0.024(2) Uiso 0.15 1 d P A 3
F4C F 0.3294(12) -0.0181(16) 0.6619(8) 0.034(3) Uiso 0.15 1 d P E 3
F5C F 0.4813(14) -0.0889(11) 0.6919(7) 0.029(2) Uiso 0.15 1 d P F 3
F6C F 0.4642(12) 0.1627(10) 0.6805(7) 0.022(2) Uiso 0.15 1 d P A 3
F3D F 0.6145(13) 0.0365(16) 0.7343(9) 0.018(3) Uiso 0.10 1 d P G 4
F4D F 0.3554(17) 0.053(2) 0.6707(11) 0.032(3) Uiso 0.10 1 d P A 4
F5D F 0.4135(16) -0.0929(13) 0.6971(9) 0.022(3) Uiso 0.10 1 d P A 4
F6D F 0.537(2) 0.1829(17) 0.7062(13) 0.043(4) Uiso 0.10 1 d P A 4
P2 P 0.09825(7) 0.45509(6) 0.78599(5) 0.03280(15) Uani 1 1 d . . .
F7 F 0.2117(5) 0.4708(6) 0.7406(4) 0.0552(13) Uiso 0.45 1 d P H 1
F8 F -0.0189(6) 0.4501(6) 0.8240(4) 0.0627(14) Uiso 0.45 1 d P H 1
F9 F 0.0147(6) 0.3731(5) 0.6937(4) 0.0519(12) Uiso 0.45 1 d P I 1
F10 F 0.1845(6) 0.5401(5) 0.8695(4) 0.0527(12) Uiso 0.45 1 d P H 1
F11 F 0.0738(6) 0.3369(5) 0.8277(4) 0.0608(19) Uiso 0.45 1 d P H 1
F12 F 0.1005(6) 0.5698(5) 0.7399(4) 0.0492(16) Uiso 0.45 1 d P J 1
F7B F 0.2295(10) 0.5382(10) 0.7762(8) 0.086(3) Uiso 0.30 1 d P H 2
F8B F -0.0434(9) 0.3693(9) 0.7897(6) 0.074(2) Uiso 0.30 1 d P K 2
F9B F 0.0813(8) 0.3736(7) 0.6984(5) 0.0544(17) Uiso 0.30 1 d P H 2
F10B F 0.1135(9) 0.5191(7) 0.8798(5) 0.0612(19) Uiso 0.30 1 d P H 2
F11B F 0.1587(11) 0.3727(10) 0.8365(7) 0.078(4) Uiso 0.30 1 d P L 2
F12B F 0.0635(8) 0.5500(7) 0.7293(4) 0.0237(12) Uiso 0.30 1 d P M 2
F7C F 0.1736(9) 0.4199(9) 0.7267(6) 0.0462(19) Uiso 0.25 1 d P H 3
F8C F 0.0243(10) 0.4875(8) 0.8548(6) 0.050(2) Uiso 0.25 1 d P N 3
F9C F -0.0224(9) 0.3664(8) 0.7182(7) 0.050(2) Uiso 0.25 1 d P H 3
F10C F 0.2208(10) 0.5550(9) 0.8474(7) 0.055(2) Uiso 0.25 1 d P H 3
F11C F 0.1162(9) 0.3538(7) 0.8372(4) 0.0191(12) Uiso 0.25 1 d P H 3
F12C F 0.0392(11) 0.5324(10) 0.7481(9) 0.063(4) Uiso 0.25 1 d P H 3
N41 N 0.5689(4) 0.6978(5) 0.0853(3) 0.1011(17) Uani 1 1 d . . .
C40 C 0.3522(5) 0.5315(4) 0.0556(4) 0.0856(16) Uani 1 1 d . . .
H40A H 0.3505 0.4632 0.0202 0.128 Uiso 1 1 calc R . .
H40B H 0.2929 0.5590 0.0245 0.128 Uiso 1 1 calc R . .
H40C H 0.3307 0.5087 0.1117 0.128 Uiso 1 1 calc R . .
C41 C 0.4735(5) 0.6249(5) 0.0710(3) 0.0674(11) Uani 1 1 d . . .

loop_
_atom_site_aniso_label
_atom_site_aniso_U_11
_atom_site_aniso_U_22
_atom_site_aniso_U_33
_atom_site_aniso_U_23
_atom_site_aniso_U_13
_atom_site_aniso_U_12
Pd1 0.01523(8) 0.01549(8) 0.01776(8) 0.00299(5) 0.00333(5) 0.00746(6)
N1 0.0220(9) 0.0371(11) 0.0207(9) 0.0080(8) 0.0061(7) 0.0142(8)
N2 0.0297(11) 0.0386(12) 0.0245(10) 0.0010(9) 0.0083(8) 0.0195(9)
N3 0.0186(9) 0.0310(11) 0.0410(13) 0.0006(9) 0.0074(9) 0.0061(8)
N4 0.0268(10) 0.0200(9) 0.0349(11) 0.0006(8) 0.0112(9) 0.0046(8)
N5 0.0202(9) 0.0202(9) 0.0207(9) 0.0029(7) 0.0032(7) 0.0083(7)
N6 0.0211(9) 0.0235(9) 0.0222(9) 0.0060(7) 0.0019(7) 0.0106(7)
N7 0.0217(9) 0.0178(9) 0.0272(10) 0.0042(7) 0.0052(7) 0.0090(7)
N8 0.0186(8) 0.0188(8) 0.0195(9) 0.0024(7) 0.0036(7) 0.0078(7)
C1 0.0189(10) 0.0231(10) 0.0229(10) 0.0040(8) 0.0065(8) 0.0088(8)
C2 0.0396(15) 0.073(2) 0.0185(12) 0.0075(13) 0.0089(11) 0.0295(15)
C3 0.0440(17) 0.072(2) 0.0232(13) -0.0027(13) 0.0101(12) 0.0320(16)
C4 0.0360(14) 0.0332(13) 0.0371(14) 0.0058(11) 0.0151(11) 0.0213(11)
C5 0.0363(14) 0.0423(15) 0.0378(14) 0.0133(12) 0.0194(12) 0.0281(12)
C6 0.0301(13) 0.0383(14) 0.0389(14) 0.0135(11) 0.0166(11) 0.0184(11)
C7 0.0251(12) 0.0433(15) 0.0382(15) 0.0078(12) 0.0074(11) 0.0186(11)
C8 0.0190(10) 0.0222(10) 0.0234(11) 0.0029(8) 0.0050(8) 0.0074(8)
C9 0.0242(13) 0.0377(16) 0.083(3) -0.0096(17) 0.0202(15) -0.0035(12)
C10 0.0329(15) 0.0254(14) 0.081(3) -0.0092(15) 0.0230(16) -0.0054(12)
C11 0.0322(12) 0.0223(11) 0.0255(11) 0.0034(9) 0.0066(9) 0.0120(9)
C12 0.0276(11) 0.0202(10) 0.0247(11) 0.0014(8) 0.0025(9) 0.0118(9)
C13 0.0373(14) 0.0197(11) 0.0348(14) 0.0027(10) 0.0066(11) 0.0095(10)
C14 0.0368(14) 0.0216(11) 0.0360(14) -0.0056(10) -0.0005(11) 0.0120(10)
C15 0.0331(13) 0.0303(12) 0.0262(12) -0.0053(10) -0.0014(10) 0.0180(11)
C16 0.0280(12) 0.0287(12) 0.0260(12) 0.0013(9) 0.0033(9) 0.0150(10)
C17 0.0202(10) 0.0203(10) 0.0243(11) -0.0001(8) 0.0001(8) 0.0101(8)
C18 0.0180(10) 0.0216(10) 0.0270(11) 0.0014(8) 0.0031(8) 0.0088(8)
C19 0.0158(9) 0.0178(9) 0.0206(10) 0.0036(8) 0.0025(7) 0.0059(7)
C20 0.0321(12) 0.0290(12) 0.0193(11) 0.0052(9) 0.0068(9) 0.0110(10)
C21 0.0311(12) 0.0319(12) 0.0200(11) 0.0076(9) 0.0013(9) 0.0132(10)
C22 0.0212(10) 0.0289(12) 0.0319(12) 0.0086(10) 0.0055(9) 0.0146(9)
C23 0.0297(12) 0.0303(12) 0.0345(13) 0.0136(10) 0.0068(10) 0.0182(10)
C24 0.0280(12) 0.0273(12) 0.0351(13) 0.0131(10) 0.0097(10) 0.0116(10)
C25 0.0267(11) 0.0216(11) 0.0342(13) 0.0070(9) 0.0073(10) 0.0129(9)
C26 0.0214(10) 0.0176(9) 0.0181(9) 0.0022(7) 0.0038(8) 0.0087(8)
C27 0.0244(11) 0.0182(10) 0.0297(12) 0.0027(9) 0.0060(9) 0.0042(9)
C28 0.0205(10) 0.0216(10) 0.0270(11) 0.0013(9) 0.0042(9) 0.0041(8)
C29 0.0228(10) 0.0215(10) 0.0202(10) 0.0025(8) 0.0040(8) 0.0122(8)
C30 0.0217(10) 0.0200(10) 0.0213(10) 0.0014(8) 0.0030(8) 0.0115(8)
C31 0.0214(10) 0.0274(11) 0.0261(11) 0.0039(9) 0.0049(9) 0.0106(9)
C32 0.0225(11) 0.0307(12) 0.0276(12) -0.0005(9) -0.0020(9) 0.0118(9)
C33 0.0293(12) 0.0333(13) 0.0230(11) 0.0017(9) -0.0025(9) 0.0154(10)
C34 0.0283(12) 0.0288(12) 0.0252(11) 0.0072(9) 0.0044(9) 0.0121(10)
C35 0.0215(10) 0.0210(10) 0.0231(11) 0.0022(8) 0.0023(8) 0.0099(8)
C36 0.0204(10) 0.0238(11) 0.0303(12) 0.0078(9) 0.0022(9) 0.0089(9)
P1 0.0251(3) 0.0266(3) 0.0245(3) 0.0081(2) 0.0064(2) 0.0129(2)
P2 0.0451(4) 0.0254(3) 0.0343(4) 0.0055(3) 0.0119(3) 0.0193(3)
N41 0.064(3) 0.118(4) 0.099(4) 0.013(3) 0.020(3) 0.012(3)
C40 0.067(3) 0.059(3) 0.126(5) 0.014(3) 0.007(3) 0.025(2)
C41 0.071(3) 0.074(3) 0.065(3) 0.019(2) 0.018(2) 0.035(3)

loop_
_atom_type_symbol
_atom_type_description
_atom_type_scat_dispersion_real
_atom_type_scat_dispersion_imag
_atom_type_scat_source
C C 0.0033 0.0016 'International Tables Vol C Tables 4.2.6.8 and 6.1.1.4'
H H 0.0000 0.0000 'International Tables Vol C Tables 4.2.6.8 and 6.1.1.4'
N N 0.0061 0.0033 'International Tables Vol C Tables 4.2.6.8 and 6.1.1.4'
F F 0.0171 0.0103 'International Tables Vol C Tables 4.2.6.8 and 6.1.1.4'
P P 0.1023 0.0942 'International Tables Vol C Tables 4.2.6.8 and 6.1.1.4'
Pd Pd -0.9988 1.0072 'International Tables Vol C Tables 4.2.6.8 and 6.1.1.4'

loop_
_geom_angle_atom_site_label_1
_geom_angle_atom_site_label_2
_geom_angle_atom_site_label_3
_geom_angle
C26 Pd1 C1 86.06(9)
C26 Pd1 C8 176.40(9)
C1 Pd1 C8 92.64(9)
C26 Pd1 C19 92.50(8)
C1 Pd1 C19 175.81(9)
C8 Pd1 C19 89.02(9)
C1 N1 C2 111.1(2)
C1 N1 C36 125.9(2)
C2 N1 C36 123.0(2)
C1 N2 C3 111.0(2)
C1 N2 C4 126.4(2)
C3 N2 C4 122.2(2)
C8 N3 C9 111.0(2)
C8 N3 C7 124.8(2)
C9 N3 C7 123.8(2)
C8 N4 C10 110.6(2)
C8 N4 C11 126.0(2)
C10 N4 C11 123.3(2)
C19 N5 C20 111.1(2)
C19 N5 C18 126.30(19)
C20 N5 C18 122.5(2)
C19 N6 C21 110.8(2)
C19 N6 C22 126.1(2)
C21 N6 C22 123.0(2)
C26 N7 C27 111.0(2)
C26 N7 C25 124.5(2)
C27 N7 C25 124.0(2)
C26 N8 C28 110.78(19)
C26 N8 C29 125.43(19)
C28 N8 C29 123.67(19)
N1 C1 N2 104.5(2)
N1 C1 Pd1 129.33(17)
N2 C1 Pd1 126.00(17)
C3 C2 N1 106.7(2)
C2 C3 N2 106.8(2)
N2 C4 C5 111.4(2)
C6 C5 C4 113.4(2)
C5 C6 C7 113.2(2)
N3 C7 C6 112.0(2)
N3 C8 N4 104.8(2)
N3 C8 Pd1 129.04(18)
N4 C8 Pd1 126.14(17)
C10 C9 N3 107.0(3)
C9 C10 N4 106.6(3)
N4 C11 C12 114.5(2)
C13 C12 C17 118.6(2)
C13 C12 C11 118.1(2)
C17 C12 C11 123.2(2)
C14 C13 C12 121.5(3)
C15 C14 C13 119.6(2)
C14 C15 C16 119.5(2)
C17 C16 C15 121.2(2)
C16 C17 C12 119.5(2)
C16 C17 C18 117.7(2)
C12 C17 C18 122.8(2)
N5 C18 C17 111.61(18)
N5 C19 N6 104.64(19)
N5 C19 Pd1 129.09(16)
N6 C19 Pd1 126.27(16)
C21 C20 N5 106.6(2)
C20 C21 N6 106.9(2)
N6 C22 C23 112.5(2)
C24 C23 C22 113.3(2)
C23 C24 C25 113.4(2)
N7 C25 C24 112.4(2)
N7 C26 N8 104.61(19)
N7 C26 Pd1 128.75(16)
N8 C26 Pd1 126.56(16)
C28 C27 N7 106.8(2)
C27 C28 N8 106.7(2)
N8 C29 C30 115.10(18)
C31 C30 C35 118.5(2)
C31 C30 C29 118.4(2)
C35 C30 C29 123.0(2)
C32 C31 C30 121.3(2)
C33 C32 C31 119.7(2)
C32 C33 C34 119.9(2)
C33 C34 C35 121.0(2)
C34 C35 C30 119.6(2)
C34 C35 C36 117.6(2)
C30 C35 C36 122.7(2)
N1 C36 C35 111.4(2)
F1 P1 F2 179.67(10)
F3 P1 F1 88.37(17)
F3 P1 F2 91.73(17)
F3 P1 F5 90.8(3)
F5 P1 F1 86.16(18)
F5 P1 F2 94.15(18)
F4B P1 F5B 93.5(4)
F4B P1 F6B 91.9(4)
F5B P1 F6B 173.7(4)
F3C P1 F6C 98.8(7)
F4D P1 F5D 88.6(10)
F6D P1 F4D 86.6(12)
F6D P1 F5D 171.3(9)
F7 P2 F8 173.1(3)
F10 P2 F7 92.0(3)
F10 P2 F8 89.5(3)
F10 P2 F11 96.3(3)
F11 P2 F7 103.5(3)
F11 P2 F8 83.0(3)
F7B P2 F9B 90.6(5)
F7B P2 F10B 93.2(6)
F10B P2 F9B 171.4(4)
F7C P2 F9C 86.8(5)
F7C P2 F10C 92.4(5)
F7C P2 F11C 81.7(4)
F9C P2 F10C 173.9(5)
F11C P2 F9C 94.3(5)
F11C P2 F10C 91.5(5)
F12C P2 F7C 114.6(6)
F12C P2 F9C 75.5(6)
F12C P2 F10C 99.4(6)
F12C P2 F11C 159.7(6)
N41 C41 C40 178.2(6)

loop_
_geom_bond_atom_site_label_1
_geom_bond_atom_site_label_2
_geom_bond_distance
Pd1 C26 2.047(2)
Pd1 C1 2.048(2)
Pd1 C8 2.051(2)
Pd1 C19 2.056(2)
N1 C1 1.350(3)
N1 C2 1.385(3)
N1 C36 1.467(3)
N2 C1 1.355(3)
N2 C3 1.382(4)
N2 C4 1.461(3)
N3 C8 1.349(3)
N3 C9 1.384(4)
N3 C7 1.463(4)
N4 C8 1.360(3)
N4 C10 1.391(3)
N4 C11 1.467(3)
N5 C19 1.353(3)
N5 C20 1.389(3)
N5 C18 1.470(3)
N6 C19 1.358(3)
N6 C21 1.386(3)
N6 C22 1.464(3)
N7 C26 1.354(3)
N7 C27 1.387(3)
N7 C25 1.465(3)
N8 C26 1.359(3)
N8 C28 1.391(3)
N8 C29 1.472(3)
C2 C3 1.341(5)
C4 C5 1.528(4)
C5 C6 1.526(4)
C6 C7 1.534(4)
C9 C10 1.344(5)
C11 C12 1.509(3)
C12 C13 1.397(3)
C12 C17 1.401(3)
C13 C14 1.388(4)
C14 C15 1.384(4)
C15 C16 1.392(4)
C16 C17 1.391(3)
C17 C18 1.515(3)
C20 C21 1.347(4)
C22 C23 1.528(4)
C23 C24 1.526(4)
C24 C25 1.531(4)
C27 C28 1.345(4)
C29 C30 1.513(3)
C30 C31 1.397(3)
C30 C35 1.403(3)
C31 C32 1.393(3)
C32 C33 1.380(4)
C33 C34 1.383(4)
C34 C35 1.396(3)
C35 C36 1.515(3)
P1 F6D 1.529(19)
P1 F4B 1.531(6)
P1 F3C 1.534(10)
P1 F6C 1.553(11)
P1 F4D 1.556(16)
P1 F3 1.589(4)
P1 F5 1.596(4)
P1 F1 1.5975(19)
P1 F5B 1.599(5)
P1 F2 1.6044(18)
P1 F6B 1.606(7)
P1 F5D 1.619(14)
P2 F12C 1.495(12)
P2 F7B 1.558(11)
P2 F7C 1.561(9)
P2 F10 1.567(6)
P2 F11 1.577(6)
P2 F10B 1.581(8)
P2 F11C 1.589(7)
P2 F9B 1.596(8)
P2 F7 1.599(6)
P2 F9C 1.605(9)
P2 F8 1.607(6)
P2 F10C 1.621(10)
N41 C41 1.130(6)
C40 C41 1.443(7)
